data_7101188
loop_
_publ_author_name
'Adams, C.J.'
'Blagg, R.J.'
'Charmant, J.P.H.'
'Connelly, N.G.'
'Haddow, M.F.'
'Orpen, A.G.'

_publ_section_title
;
The oxidative activation of a B-H bond: novel route to metallaboratrane
complexes
;
_journal_issue 22
_journal_name_full 'Chemical Communications'
_journal_paper_doi 10.1039/b604954k
_journal_year 2006
_chemical_formula_moiety 'C34 H39 B N9 O P Rh S3, F6 P, 2(C H2 Cl2)'
_chemical_formula_sum 'C36 H43 B Cl4 F6 N9 O P2 Rh S3'
_chemical_formula_weight 1145.43
_chemical_name_systematic
;
?
;
_space_group_IT_number 2
_space_group_name_Hall '-P 1'
_space_group_name_H-M_alt 'P -1'
_symmetry_cell_setting triclinic
_symmetry_space_group_name_Hall '-P 1'
_symmetry_space_group_name_H-M 'P -1'
_atom_sites_solution_hydrogens geom
_atom_sites_solution_primary direct
_atom_sites_solution_secondary difmap
_audit_creation_method SHELXL-97
_cell_angle_alpha 68.377(5)
_cell_angle_beta 88.304(6)
_cell_angle_gamma 87.738(5)
_cell_formula_units_Z 2
_cell_length_a 12.8991(19)
_cell_length_b 14.035(2)
_cell_length_c 14.286(2)
_cell_measurement_reflns_used 6931
_cell_measurement_temperature 173(2)
_cell_measurement_theta_max 26.959
_cell_measurement_theta_min 2.184
_cell_volume 2402.1(6)
_computing_cell_refinement 'Bruker SMART V5.054 (Bruker, 1998)'
_computing_data_collection 'Bruker SMART V5.054 (Bruker, 1998)'
_computing_data_reduction 'Bruker SAINT V6.02 (Bruker, 2001)'
_computing_molecular_graphics 'Bruker SHELXTL V6.14 (Bruker AXS, 2003)'
_computing_publication_material 'Bruker SHELXTL V6.14 (Bruker AXS, 2003)'
_computing_structure_refinement 'SHELXL V6.12 (Bruker 2001)'
_computing_structure_solution 'SHELXS V6.12 (Bruker 2001)'
_diffrn_ambient_temperature 173(2)
_diffrn_detector_area_resol_mean 8.2
_diffrn_measured_fraction_theta_full 0.990
_diffrn_measured_fraction_theta_max 0.990
_diffrn_measurement_device_type 'CCD area detector'
_diffrn_measurement_method 'phi and omega scans'
_diffrn_radiation_monochromator graphite
_diffrn_radiation_source 'fine-focus sealed tube'
_diffrn_radiation_type MoK\a
_diffrn_radiation_wavelength 0.71073
_diffrn_reflns_av_R_equivalents 0.0555
_diffrn_reflns_av_sigmaI/netI 0.0875
_diffrn_reflns_limit_h_max 16
_diffrn_reflns_limit_h_min -16
_diffrn_reflns_limit_k_max 18
_diffrn_reflns_limit_k_min -17
_diffrn_reflns_limit_l_max 18
_diffrn_reflns_limit_l_min -18
_diffrn_reflns_number 25690
_diffrn_reflns_theta_full 27.52
_diffrn_reflns_theta_max 27.52
_diffrn_reflns_theta_min 1.56
_diffrn_standards_decay_% 0
_diffrn_standards_number 0
_exptl_absorpt_coefficient_mu 0.840
_exptl_absorpt_correction_T_max 0.980000
_exptl_absorpt_correction_T_min 0.773343
_exptl_absorpt_correction_type multi-scan
_exptl_absorpt_process_details 'SADABS V2.10 (Sheldrick, 2003)'
_exptl_crystal_colour yellow
_exptl_crystal_density_diffrn 1.584
_exptl_crystal_density_method 'not measured'
_exptl_crystal_description plate
_exptl_crystal_F_000 1160
_exptl_crystal_size_max 0.18
_exptl_crystal_size_mid 0.10
_exptl_crystal_size_min 0.02
_refine_diff_density_max 1.571
_refine_diff_density_min -0.656
_refine_diff_density_rms 0.106
_refine_ls_extinction_method none
_refine_ls_goodness_of_fit_ref 1.021
_refine_ls_hydrogen_treatment constr
_refine_ls_matrix_type full
_refine_ls_number_parameters 629
_refine_ls_number_reflns 10972
_refine_ls_number_restraints 0
_refine_ls_restrained_S_all 1.021
_refine_ls_R_factor_all 0.0997
_refine_ls_R_factor_gt 0.0552
_refine_ls_shift/su_max 0.001
_refine_ls_shift/su_mean 0.000
_refine_ls_structure_factor_coef Fsqd
_refine_ls_weighting_details 'calc w=1/[\s^2^(Fo^2^)+(0.0580P)^2^+2.4341P] where P=(Fo^2^+2Fc^2^)/3'
_refine_ls_weighting_scheme calc
_refine_ls_wR_factor_gt 0.1188
_refine_ls_wR_factor_ref 0.1364
_reflns_number_gt 7390
_reflns_number_total 10972
_reflns_threshold_expression >2sigma(I)
_cod_data_source_file b604954k.txt
_cod_database_code 7101188

loop_
_symmetry_equiv_pos_as_xyz
'x, y, z'
'-x, -y, -z'

loop_
_atom_site_label
_atom_site_type_symbol
_atom_site_fract_x
_atom_site_fract_y
_atom_site_fract_z
_atom_site_U_iso_or_equiv
_atom_site_adp_type
_atom_site_occupancy
_atom_site_symmetry_multiplicity
_atom_site_calc_flag
_atom_site_refinement_flags
_atom_site_disorder_assembly
_atom_site_disorder_group
Rh1 Rh 0.74646(3) 0.64432(2) 0.63886(3) 0.02077(10) Uani 1 1 d . . .
Cl1 Cl 0.59144(14) 0.81414(13) 0.89214(11) 0.0657(4) Uani 1 1 d . . .
Cl2 Cl 0.6310(2) 1.03210(15) 0.82160(16) 0.1027(8) Uani 1 1 d . . .
Cl3 Cl 0.84704(16) 0.34635(16) 0.13170(15) 0.0854(6) Uani 1 1 d . . .
Cl4 Cl 0.63743(15) 0.41447(13) 0.06252(13) 0.0708(5) Uani 1 1 d . . .
S1 S 0.90853(10) 0.67777(9) 0.54801(9) 0.0343(3) Uani 1 1 d . . .
S2 S 0.82356(10) 0.58725(9) 0.80089(9) 0.0342(3) Uani 1 1 d . . .
S3 S 0.57485(9) 0.65557(9) 0.70180(10) 0.0360(3) Uani 1 1 d . . .
C1 C 0.6881(4) 0.7001(4) 0.5121(4) 0.0358(11) Uani 1 1 d . . .
C2 C 0.8934(3) 0.8088(3) 0.5030(3) 0.0256(9) Uani 1 1 d . . .
C3 C 0.9046(3) 0.9745(3) 0.4243(3) 0.0248(9) Uani 1 1 d . . .
C4 C 0.9392(4) 1.0738(3) 0.3511(4) 0.0342(11) Uani 1 1 d . . .
H4A H 0.9096 1.1296 0.3702 0.051 Uiso 1 1 calc R . .
H4B H 0.9158 1.0824 0.2837 0.051 Uiso 1 1 calc R . .
H4C H 1.0151 1.0752 0.3509 0.051 Uiso 1 1 calc R . .
C5 C 1.0247(4) 0.8589(4) 0.3612(4) 0.0369(12) Uani 1 1 d . . .
H5A H 1.0184 0.9124 0.2930 0.044 Uiso 1 1 calc R . .
H5B H 1.0107 0.7922 0.3559 0.044 Uiso 1 1 calc R . .
C6 C 1.1334(4) 0.8557(4) 0.3959(4) 0.0429(13) Uani 1 1 d . . .
H6A H 1.1496 0.9229 0.3971 0.064 Uiso 1 1 calc R . .
H6B H 1.1815 0.8387 0.3496 0.064 Uiso 1 1 calc R . .
H6C H 1.1402 0.8035 0.4637 0.064 Uiso 1 1 calc R . .
C7 C 0.8334(3) 0.7069(3) 0.8056(3) 0.0283(10) Uani 1 1 d . . .
C8 C 0.8634(3) 0.8381(3) 0.8481(3) 0.0279(10) Uani 1 1 d . . .
C9 C 0.8960(4) 0.8986(4) 0.9072(3) 0.0381(12) Uani 1 1 d . . .
H9A H 0.8837 0.9718 0.8683 0.057 Uiso 1 1 calc R . .
H9B H 0.9700 0.8852 0.9219 0.057 Uiso 1 1 calc R . .
H9C H 0.8559 0.8789 0.9704 0.057 Uiso 1 1 calc R . .
C10 C 0.8981(4) 0.6595(4) 0.9814(3) 0.0397(12) Uani 1 1 d . . .
H10A H 0.9548 0.6877 1.0075 0.048 Uiso 1 1 calc R . .
H10B H 0.9240 0.5943 0.9761 0.048 Uiso 1 1 calc R . .
C11 C 0.8076(5) 0.6389(5) 1.0535(4) 0.0522(15) Uani 1 1 d . . .
H11A H 0.7813 0.7035 1.0582 0.078 Uiso 1 1 calc R . .
H11B H 0.8296 0.5918 1.1201 0.078 Uiso 1 1 calc R . .
H11C H 0.7525 0.6080 1.0294 0.078 Uiso 1 1 calc R . .
C12 C 0.5681(3) 0.7868(3) 0.6623(3) 0.0286(10) Uani 1 1 d . . .
C13 C 0.5202(4) 0.9460(3) 0.6306(3) 0.0276(10) Uani 1 1 d . . .
C14 C 0.4521(4) 1.0372(4) 0.6217(4) 0.0381(12) Uani 1 1 d . . .
H14A H 0.4908 1.0999 0.5883 0.057 Uiso 1 1 calc R . .
H14B H 0.4296 1.0337 0.6890 0.057 Uiso 1 1 calc R . .
H14C H 0.3912 1.0381 0.5819 0.057 Uiso 1 1 calc R . .
C15 C 0.3773(4) 0.8136(4) 0.6890(4) 0.0475(14) Uani 1 1 d . . .
H15A H 0.3375 0.8618 0.7136 0.057 Uiso 1 1 calc R . .
H15B H 0.3779 0.7450 0.7435 0.057 Uiso 1 1 calc R . .
C16 C 0.3260(4) 0.8086(4) 0.5981(5) 0.0565(17) Uani 1 1 d . . .
H16A H 0.3229 0.8772 0.5453 0.085 Uiso 1 1 calc R . .
H16B H 0.2555 0.7838 0.6162 0.085 Uiso 1 1 calc R . .
H16C H 0.3662 0.7617 0.5733 0.085 Uiso 1 1 calc R . .
C17 C 0.8499(3) 0.3794(3) 0.7177(3) 0.0270(10) Uani 1 1 d . . .
C18 C 0.9519(4) 0.4114(3) 0.6889(4) 0.0317(11) Uani 1 1 d . . .
H18 H 0.9629 0.4758 0.6365 0.038 Uiso 1 1 calc R . .
C19 C 1.0363(4) 0.3506(4) 0.7357(4) 0.0381(12) Uani 1 1 d . . .
H19 H 1.1047 0.3724 0.7143 0.046 Uiso 1 1 calc R . .
C20 C 1.0208(4) 0.2585(4) 0.8133(4) 0.0396(12) Uani 1 1 d . . .
H20 H 1.0788 0.2171 0.8461 0.047 Uiso 1 1 calc R . .
C21 C 0.9223(4) 0.2260(4) 0.8438(3) 0.0367(12) Uani 1 1 d . . .
H21 H 0.9126 0.1625 0.8978 0.044 Uiso 1 1 calc R . .
C22 C 0.8362(4) 0.2851(3) 0.7965(3) 0.0319(11) Uani 1 1 d . . .
H22 H 0.7683 0.2615 0.8176 0.038 Uiso 1 1 calc R . .
C23 C 0.6291(3) 0.3910(3) 0.7186(3) 0.0258(9) Uani 1 1 d . . .
C24 C 0.5914(4) 0.4071(3) 0.8044(3) 0.0290(10) Uani 1 1 d . . .
H24 H 0.6231 0.4556 0.8254 0.035 Uiso 1 1 calc R . .
C25 C 0.5085(4) 0.3533(4) 0.8590(4) 0.0393(12) Uani 1 1 d . . .
H25 H 0.4836 0.3648 0.9173 0.047 Uiso 1 1 calc R . .
C26 C 0.4620(4) 0.2829(4) 0.8292(4) 0.0433(13) Uani 1 1 d . . .
H26 H 0.4044 0.2466 0.8665 0.052 Uiso 1 1 calc R . .
C27 C 0.4988(4) 0.2648(4) 0.7449(4) 0.0398(12) Uani 1 1 d . . .
H27 H 0.4668 0.2156 0.7249 0.048 Uiso 1 1 calc R . .
C28 C 0.5822(4) 0.3185(3) 0.6901(3) 0.0305(10) Uani 1 1 d . . .
H28 H 0.6076 0.3057 0.6325 0.037 Uiso 1 1 calc R . .
C29 C 0.7386(3) 0.4541(3) 0.5291(3) 0.0232(9) Uani 1 1 d . . .
C30 C 0.6495(3) 0.4921(3) 0.4722(3) 0.0283(10) Uani 1 1 d . . .
H30 H 0.5930 0.5187 0.5002 0.034 Uiso 1 1 calc R . .
C31 C 0.6421(4) 0.4917(3) 0.3770(3) 0.0324(11) Uani 1 1 d . . .
H31 H 0.5801 0.5162 0.3403 0.039 Uiso 1 1 calc R . .
C32 C 0.7251(4) 0.4555(3) 0.3341(4) 0.0336(11) Uani 1 1 d . . .
H32 H 0.7201 0.4550 0.2680 0.040 Uiso 1 1 calc R . .
C33 C 0.8144(4) 0.4204(4) 0.3874(4) 0.0350(11) Uani 1 1 d . . .
H33 H 0.8717 0.3971 0.3576 0.042 Uiso 1 1 calc R . .
C34 C 0.8216(3) 0.4187(3) 0.4850(3) 0.0265(10) Uani 1 1 d . . .
H34 H 0.8834 0.3933 0.5216 0.032 Uiso 1 1 calc R . .
C35 C 0.5846(5) 0.9284(6) 0.9207(5) 0.075(2) Uani 1 1 d . . .
H35A H 0.5117 0.9431 0.9358 0.090 Uiso 1 1 calc R . .
H35B H 0.6259 0.9175 0.9814 0.090 Uiso 1 1 calc R . .
C36 C 0.7508(7) 0.3501(5) 0.0451(5) 0.080(2) Uani 1 1 d . . .
H36A H 0.7779 0.3850 -0.0243 0.096 Uiso 1 1 calc R . .
H36B H 0.7344 0.2792 0.0531 0.096 Uiso 1 1 calc R . .
P1 P 0.74170(9) 0.46183(8) 0.65354(8) 0.0225(2) Uani 1 1 d . . .
P2 P 0.76713(12) 0.00226(15) 0.13150(12) 0.0537(4) Uani 1 1 d . . .
F1 F 0.783(2) -0.071(2) 0.239(2) 0.114(8) Uani 0.47(5) 1 d P A 1
F2 F 0.7539(15) -0.1091(16) 0.1147(18) 0.059(4) Uani 0.47(5) 1 d P A 1
F3 F 0.6392(15) -0.012(3) 0.1530(17) 0.102(8) Uani 0.47(5) 1 d P A 1
F4 F 0.765(4) 0.089(3) 0.161(3) 0.111(10) Uani 0.47(5) 1 d P A 1
F5 F 0.885(2) -0.011(3) 0.121(4) 0.088(9) Uani 0.47(5) 1 d P A 1
F6 F 0.742(4) 0.074(3) 0.019(3) 0.080(8) Uani 0.47(5) 1 d P A 1
F7 F 0.882(2) -0.027(2) 0.108(3) 0.083(7) Uani 0.53(5) 1 d P A 2
F8 F 0.6621(18) 0.054(4) 0.1445(15) 0.134(11) Uani 0.53(5) 1 d P A 2
F9 F 0.821(2) 0.1134(10) 0.1297(14) 0.075(5) Uani 0.53(5) 1 d P A 2
F10 F 0.724(3) -0.089(3) 0.124(2) 0.137(10) Uani 0.53(5) 1 d P A 2
F11 F 0.7809(13) -0.044(2) 0.2530(14) 0.083(6) Uani 0.53(5) 1 d P A 2
F12 F 0.760(3) 0.052(3) 0.012(3) 0.069(6) Uani 0.53(5) 1 d P A 2
O1 O 0.6533(3) 0.7381(3) 0.4336(3) 0.0561(11) Uani 1 1 d . . .
B1 B 0.7571(4) 0.7990(3) 0.6333(4) 0.0212(10) Uani 1 1 d . . .
N1 N 0.8245(3) 0.8580(2) 0.5415(2) 0.0210(7) Uani 1 1 d . . .
N3 N 0.9452(3) 0.8801(3) 0.4283(3) 0.0275(8) Uani 1 1 d . . .
N2 N 0.8323(3) 0.9632(3) 0.4922(3) 0.0268(8) Uani 1 1 d . . .
N4 N 0.8082(3) 0.7936(3) 0.7318(3) 0.0231(8) Uani 1 1 d . . .
N6 N 0.8697(3) 0.7323(3) 0.8809(3) 0.0288(9) Uani 1 1 d . . .
N5 N 0.8281(3) 0.8770(3) 0.7573(3) 0.0250(8) Uani 1 1 d . . .
N7 N 0.6472(3) 0.8464(2) 0.6287(2) 0.0202(7) Uani 1 1 d . . .
N9 N 0.4844(3) 0.8480(3) 0.6635(3) 0.0326(9) Uani 1 1 d . . .
N8 N 0.6175(3) 0.9478(3) 0.6100(3) 0.0285(8) Uani 1 1 d . . .

loop_
_atom_site_aniso_label
_atom_site_aniso_U_11
_atom_site_aniso_U_22
_atom_site_aniso_U_33
_atom_site_aniso_U_23
_atom_site_aniso_U_13
_atom_site_aniso_U_12
Rh1 0.01962(18) 0.01713(16) 0.02545(18) -0.00777(13) -0.00054(12) 0.00035(12)
Cl1 0.0706(11) 0.0757(11) 0.0444(8) -0.0150(8) 0.0065(7) -0.0029(9)
Cl2 0.152(2) 0.0633(12) 0.0982(15) -0.0344(11) -0.0669(15) 0.0328(13)
Cl3 0.0806(13) 0.0837(13) 0.0879(13) -0.0284(11) 0.0071(11) 0.0057(11)
Cl4 0.0849(13) 0.0656(11) 0.0590(10) -0.0187(8) -0.0039(9) -0.0080(9)
S1 0.0328(7) 0.0271(6) 0.0403(7) -0.0101(5) 0.0084(5) 0.0021(5)
S2 0.0469(8) 0.0267(6) 0.0284(6) -0.0091(5) -0.0093(5) 0.0035(5)
S3 0.0267(6) 0.0251(6) 0.0522(8) -0.0099(6) 0.0061(5) -0.0018(5)
C1 0.041(3) 0.027(2) 0.042(3) -0.015(2) -0.008(2) 0.002(2)
C2 0.025(2) 0.027(2) 0.026(2) -0.0124(19) 0.0024(18) -0.0012(19)
C3 0.024(2) 0.026(2) 0.022(2) -0.0063(18) -0.0016(17) -0.0045(18)
C4 0.031(3) 0.028(2) 0.040(3) -0.008(2) 0.006(2) -0.008(2)
C5 0.043(3) 0.037(3) 0.031(3) -0.013(2) 0.012(2) -0.009(2)
C6 0.036(3) 0.032(3) 0.062(3) -0.019(3) 0.014(3) -0.002(2)
C7 0.030(2) 0.032(2) 0.023(2) -0.0096(19) -0.0023(18) -0.002(2)
C8 0.027(2) 0.033(2) 0.026(2) -0.013(2) 0.0038(18) -0.009(2)
C9 0.048(3) 0.039(3) 0.029(3) -0.013(2) -0.004(2) -0.013(2)
C10 0.050(3) 0.037(3) 0.031(3) -0.012(2) -0.012(2) 0.003(2)
C11 0.063(4) 0.060(4) 0.030(3) -0.012(3) -0.002(3) -0.014(3)
C12 0.024(2) 0.026(2) 0.035(2) -0.010(2) -0.0028(19) 0.0038(19)
C13 0.033(3) 0.023(2) 0.026(2) -0.0088(18) 0.0001(19) 0.0031(19)
C14 0.042(3) 0.034(3) 0.036(3) -0.013(2) -0.002(2) 0.014(2)
C15 0.028(3) 0.045(3) 0.060(4) -0.010(3) 0.007(3) 0.001(2)
C16 0.040(3) 0.033(3) 0.087(5) -0.010(3) -0.014(3) -0.003(2)
C17 0.030(2) 0.023(2) 0.030(2) -0.0110(19) -0.0082(19) 0.0056(19)
C18 0.032(3) 0.024(2) 0.038(3) -0.010(2) -0.012(2) 0.004(2)
C19 0.031(3) 0.042(3) 0.050(3) -0.027(3) -0.014(2) 0.006(2)
C20 0.047(3) 0.036(3) 0.038(3) -0.017(2) -0.020(2) 0.015(2)
C21 0.053(3) 0.024(2) 0.029(3) -0.005(2) -0.014(2) 0.012(2)
C22 0.040(3) 0.027(2) 0.029(2) -0.012(2) -0.003(2) 0.004(2)
C23 0.022(2) 0.021(2) 0.032(2) -0.0077(19) -0.0027(18) 0.0018(18)
C24 0.033(3) 0.026(2) 0.026(2) -0.0073(19) -0.0010(19) -0.004(2)
C25 0.043(3) 0.037(3) 0.034(3) -0.008(2) 0.006(2) -0.005(2)
C26 0.037(3) 0.042(3) 0.039(3) -0.001(2) 0.004(2) -0.009(2)
C27 0.043(3) 0.030(3) 0.044(3) -0.009(2) -0.010(2) -0.009(2)
C28 0.034(3) 0.026(2) 0.032(2) -0.011(2) -0.001(2) -0.004(2)
C29 0.024(2) 0.020(2) 0.024(2) -0.0070(17) -0.0002(17) -0.0018(17)
C30 0.025(2) 0.029(2) 0.031(2) -0.011(2) -0.0017(19) 0.0012(19)
C31 0.032(3) 0.026(2) 0.035(3) -0.007(2) -0.008(2) -0.001(2)
C32 0.042(3) 0.029(2) 0.032(3) -0.014(2) 0.001(2) -0.005(2)
C33 0.036(3) 0.036(3) 0.035(3) -0.016(2) 0.007(2) -0.001(2)
C34 0.021(2) 0.026(2) 0.033(2) -0.0111(19) -0.0033(18) 0.0004(18)
C35 0.066(5) 0.103(6) 0.061(4) -0.037(4) -0.009(3) 0.035(4)
C36 0.139(7) 0.058(4) 0.040(4) -0.015(3) 0.006(4) -0.004(4)
P1 0.0230(6) 0.0184(5) 0.0256(6) -0.0075(4) -0.0029(4) 0.0010(4)
P2 0.0372(8) 0.0878(13) 0.0498(9) -0.0422(9) -0.0065(7) 0.0118(8)
F1 0.189(19) 0.119(13) 0.048(9) -0.050(8) -0.047(9) 0.039(11)
F2 0.053(7) 0.060(7) 0.071(8) -0.032(6) -0.007(5) -0.003(7)
F3 0.029(7) 0.20(2) 0.090(9) -0.065(13) 0.010(6) 0.012(10)
F4 0.13(2) 0.096(14) 0.146(17) -0.089(13) -0.065(16) 0.052(14)
F5 0.025(8) 0.090(18) 0.165(18) -0.065(12) 0.009(8) -0.018(9)
F6 0.091(14) 0.096(18) 0.060(10) -0.038(10) -0.018(9) 0.016(11)
F7 0.068(12) 0.049(7) 0.136(14) -0.043(9) 0.012(9) 0.011(7)
F8 0.039(9) 0.26(3) 0.095(8) -0.061(15) -0.003(7) 0.052(13)
F9 0.094(12) 0.049(5) 0.101(9) -0.047(6) -0.042(8) 0.015(6)
F10 0.17(2) 0.142(18) 0.105(11) -0.037(12) -0.004(14) -0.124(16)
F11 0.074(8) 0.158(17) 0.035(5) -0.053(7) -0.012(4) -0.014(8)
F12 0.091(15) 0.071(11) 0.048(7) -0.025(8) 0.000(7) -0.004(11)
O1 0.086(3) 0.037(2) 0.043(2) -0.0102(18) -0.028(2) 0.009(2)
B1 0.023(3) 0.016(2) 0.023(2) -0.0047(19) -0.0013(19) -0.0010(19)
N1 0.0228(18) 0.0171(17) 0.0220(17) -0.0056(14) -0.0025(14) -0.0014(14)
N3 0.034(2) 0.0249(19) 0.0224(18) -0.0076(15) 0.0068(16) -0.0048(16)
N2 0.028(2) 0.0190(18) 0.031(2) -0.0057(16) -0.0001(16) -0.0038(15)
N4 0.0230(19) 0.0223(18) 0.0235(18) -0.0075(15) -0.0012(14) -0.0041(15)
N6 0.034(2) 0.028(2) 0.0235(19) -0.0089(16) -0.0048(16) -0.0003(17)
N5 0.027(2) 0.0270(19) 0.0246(19) -0.0126(16) 0.0016(15) -0.0087(16)
N7 0.0223(18) 0.0156(16) 0.0226(18) -0.0069(14) -0.0010(14) 0.0002(14)
N9 0.024(2) 0.027(2) 0.042(2) -0.0082(18) 0.0029(17) 0.0003(16)
N8 0.031(2) 0.0205(18) 0.035(2) -0.0113(16) -0.0054(16) 0.0085(16)

loop_
_atom_type_symbol
_atom_type_description
_atom_type_scat_dispersion_real
_atom_type_scat_dispersion_imag
_atom_type_scat_source
C C 0.0033 0.0016 'International Tables Vol C Tables 4.2.6.8 and 6.1.1.4'
H H 0.0000 0.0000 'International Tables Vol C Tables 4.2.6.8 and 6.1.1.4'
B B 0.0013 0.0007 'International Tables Vol C Tables 4.2.6.8 and 6.1.1.4'
N N 0.0061 0.0033 'International Tables Vol C Tables 4.2.6.8 and 6.1.1.4'
O O 0.0106 0.0060 'International Tables Vol C Tables 4.2.6.8 and 6.1.1.4'
F F 0.0171 0.0103 'International Tables Vol C Tables 4.2.6.8 and 6.1.1.4'
P P 0.1023 0.0942 'International Tables Vol C Tables 4.2.6.8 and 6.1.1.4'
S S 0.1246 0.1234 'International Tables Vol C Tables 4.2.6.8 and 6.1.1.4'
Rh Rh -1.1178 0.9187 'International Tables Vol C Tables 4.2.6.8 and 6.1.1.4'
Cl Cl 0.1484 0.1585 'International Tables Vol C Tables 4.2.6.8 and 6.1.1.4'

loop_
_geom_angle_atom_site_label_1
_geom_angle_atom_site_label_2
_geom_angle_atom_site_label_3
_geom_angle
C1 Rh1 B1 87.10(19)
C1 Rh1 S3 85.58(16)
B1 Rh1 S3 84.37(13)
C1 Rh1 S2 175.11(15)
B1 Rh1 S2 88.02(13)
S3 Rh1 S2 94.29(5)
C1 Rh1 S1 84.53(16)
B1 Rh1 S1 84.14(13)
S3 Rh1 S1 165.19(4)
S2 Rh1 S1 94.62(5)
C1 Rh1 P1 96.15(15)
B1 Rh1 P1 176.60(13)
S3 Rh1 P1 96.83(4)
S2 Rh1 P1 88.72(4)
S1 Rh1 P1 95.17(4)
C2 S1 Rh1 95.80(15)
C7 S2 Rh1 95.92(15)
C12 S3 Rh1 95.97(15)
O1 C1 Rh1 177.4(4)
N1 C2 N3 107.4(4)
N1 C2 S1 123.0(3)
N3 C2 S1 129.6(3)
N2 C3 N3 110.9(4)
N2 C3 C4 125.2(4)
N3 C3 C4 123.9(4)
C3 C4 H4A 109.5
C3 C4 H4B 109.5
H4A C4 H4B 109.5
C3 C4 H4C 109.5
H4A C4 H4C 109.5
H4B C4 H4C 109.5
N3 C5 C6 113.8(4)
N3 C5 H5A 108.8
C6 C5 H5A 108.8
N3 C5 H5B 108.8
C6 C5 H5B 108.8
H5A C5 H5B 107.7
C5 C6 H6A 109.5
C5 C6 H6B 109.5
H6A C6 H6B 109.5
C5 C6 H6C 109.5
H6A C6 H6C 109.5
H6B C6 H6C 109.5
N4 C7 N6 106.9(4)
N4 C7 S2 124.7(3)
N6 C7 S2 128.4(3)
N5 C8 N6 110.6(4)
N5 C8 C9 124.8(4)
N6 C8 C9 124.6(4)
C8 C9 H9A 109.5
C8 C9 H9B 109.5
H9A C9 H9B 109.5
C8 C9 H9C 109.5
H9A C9 H9C 109.5
H9B C9 H9C 109.5
N6 C10 C11 111.6(4)
N6 C10 H10A 109.3
C11 C10 H10A 109.3
N6 C10 H10B 109.3
C11 C10 H10B 109.3
H10A C10 H10B 108.0
C10 C11 H11A 109.5
C10 C11 H11B 109.5
H11A C11 H11B 109.5
C10 C11 H11C 109.5
H11A C11 H11C 109.5
H11B C11 H11C 109.5
N7 C12 N9 107.2(4)
N7 C12 S3 124.7(3)
N9 C12 S3 128.1(3)
N8 C13 N9 111.6(4)
N8 C13 C14 125.5(4)
N9 C13 C14 122.9(4)
C13 C14 H14A 109.5
C13 C14 H14B 109.5
H14A C14 H14B 109.5
C13 C14 H14C 109.5
H14A C14 H14C 109.5
H14B C14 H14C 109.5
N9 C15 C16 110.0(4)
N9 C15 H15A 109.7
C16 C15 H15A 109.7
N9 C15 H15B 109.7
C16 C15 H15B 109.7
H15A C15 H15B 108.2
C15 C16 H16A 109.5
C15 C16 H16B 109.5
H16A C16 H16B 109.5
C15 C16 H16C 109.5
H16A C16 H16C 109.5
H16B C16 H16C 109.5
C22 C17 C18 118.2(4)
C22 C17 P1 122.5(4)
C18 C17 P1 119.3(3)
C19 C18 C17 121.0(4)
C19 C18 H18 119.5
C17 C18 H18 119.5
C18 C19 C20 119.7(5)
C18 C19 H19 120.1
C20 C19 H19 120.1
C21 C20 C19 120.5(5)
C21 C20 H20 119.8
C19 C20 H20 119.8
C20 C21 C22 120.7(4)
C20 C21 H21 119.6
C22 C21 H21 119.6
C21 C22 C17 119.9(5)
C21 C22 H22 120.1
C17 C22 H22 120.1
C28 C23 C24 118.6(4)
C28 C23 P1 123.4(3)
C24 C23 P1 117.9(3)
C25 C24 C23 120.8(4)
C25 C24 H24 119.6
C23 C24 H24 119.6
C26 C25 C24 120.1(5)
C26 C25 H25 120.0
C24 C25 H25 120.0
C25 C26 C27 120.3(5)
C25 C26 H26 119.9
C27 C26 H26 119.9
C26 C27 C28 119.9(5)
C26 C27 H27 120.1
C28 C27 H27 120.1
C27 C28 C23 120.4(4)
C27 C28 H28 119.8
C23 C28 H28 119.8
C34 C29 C30 118.1(4)
C34 C29 P1 124.1(3)
C30 C29 P1 117.6(3)
C31 C30 C29 121.3(4)
C31 C30 H30 119.3
C29 C30 H30 119.3
C30 C31 C32 120.0(4)
C30 C31 H31 120.0
C32 C31 H31 120.0
C33 C32 C31 119.7(4)
C33 C32 H32 120.2
C31 C32 H32 120.2
C32 C33 C34 120.5(4)
C32 C33 H33 119.7
C34 C33 H33 119.7
C33 C34 C29 120.3(4)
C33 C34 H34 119.9
C29 C34 H34 119.9
Cl2 C35 Cl1 111.4(4)
Cl2 C35 H35A 109.4
Cl1 C35 H35A 109.4
Cl2 C35 H35B 109.4
Cl1 C35 H35B 109.4
H35A C35 H35B 108.0
Cl4 C36 Cl3 111.8(4)
Cl4 C36 H36A 109.3
Cl3 C36 H36A 109.3
Cl4 C36 H36B 109.3
Cl3 C36 H36B 109.3
H36A C36 H36B 107.9
C17 P1 C23 103.1(2)
C17 P1 C29 106.1(2)
C23 P1 C29 103.8(2)
C17 P1 Rh1 115.96(15)
C23 P1 Rh1 116.31(15)
C29 P1 Rh1 110.41(13)
F4 P2 F1 91.6(11)
F4 P2 F5 98.8(19)
F1 P2 F5 84(2)
F10 P2 F8 96.6(10)
F10 P2 F12 86.4(17)
F8 P2 F12 91.7(15)
F4 P2 F6 91.1(16)
F1 P2 F6 175(2)
F5 P2 F6 99(3)
F10 P2 F7 94(2)
F8 P2 F7 168(2)
F12 P2 F7 83(2)
F10 P2 F11 96.8(13)
F8 P2 F11 89.9(11)
F12 P2 F11 176.3(17)
F7 P2 F11 94.7(18)
F4 P2 F3 91.3(13)
F1 P2 F3 87.8(14)
F5 P2 F3 167.4(16)
F6 P2 F3 88(2)
F4 P2 F2 169(2)
F1 P2 F2 81.1(14)
F5 P2 F2 88.7(17)
F6 P2 F2 95.7(18)
F3 P2 F2 80.3(13)
F10 P2 F9 174.8(11)
F8 P2 F9 85.5(13)
F12 P2 F9 88.9(14)
F7 P2 F9 83.7(13)
F11 P2 F9 87.9(9)
N7 B1 N1 112.7(3)
N7 B1 N4 109.0(3)
N1 B1 N4 110.7(3)
N7 B1 Rh1 108.8(3)
N1 B1 Rh1 107.9(3)
N4 B1 Rh1 107.5(3)
C2 N1 N2 110.1(3)
C2 N1 B1 120.8(3)
N2 N1 B1 128.9(3)
C2 N3 C3 106.4(3)
C2 N3 C5 125.5(4)
C3 N3 C5 128.1(4)
C3 N2 N1 105.2(3)
C7 N4 N5 110.9(3)
C7 N4 B1 123.7(4)
N5 N4 B1 125.3(3)
C7 N6 C8 106.5(4)
C7 N6 C10 125.5(4)
C8 N6 C10 127.6(4)
C8 N5 N4 105.1(3)
C12 N7 N8 110.4(3)
C12 N7 B1 119.9(3)
N8 N7 B1 128.6(3)
C12 N9 C13 105.7(4)
C12 N9 C15 125.4(4)
C13 N9 C15 128.8(4)
C13 N8 N7 105.0(3)

loop_
_geom_bond_atom_site_label_1
_geom_bond_atom_site_label_2
_geom_bond_distance
Rh1 C1 1.857(5)
Rh1 B1 2.153(5)
Rh1 S3 2.3860(13)
Rh1 S2 2.3866(12)
Rh1 S1 2.3965(12)
Rh1 P1 2.4947(12)
Cl1 C35 1.794(7)
Cl2 C35 1.727(7)
Cl3 C36 1.765(8)
Cl4 C36 1.748(8)
S1 C2 1.714(4)
S2 C7 1.715(5)
S3 C12 1.716(4)
C1 O1 1.146(6)
C2 N1 1.332(5)
C2 N3 1.346(5)
C3 N2 1.297(5)
C3 N3 1.387(6)
C3 C4 1.477(6)
C4 H4A 0.9800
C4 H4B 0.9800
C4 H4C 0.9800
C5 N3 1.480(6)
C5 C6 1.494(7)
C5 H5A 0.9900
C5 H5B 0.9900
C6 H6A 0.9800
C6 H6B 0.9800
C6 H6C 0.9800
C7 N4 1.320(5)
C7 N6 1.352(5)
C8 N5 1.297(6)
C8 N6 1.383(6)
C8 C9 1.478(6)
C9 H9A 0.9800
C9 H9B 0.9800
C9 H9C 0.9800
C10 N6 1.469(6)
C10 C11 1.499(7)
C10 H10A 0.9900
C10 H10B 0.9900
C11 H11A 0.9800
C11 H11B 0.9800
C11 H11C 0.9800
C12 N7 1.309(5)
C12 N9 1.357(6)
C13 N8 1.279(6)
C13 N9 1.374(6)
C13 C14 1.492(6)
C14 H14A 0.9800
C14 H14B 0.9800
C14 H14C 0.9800
C15 N9 1.473(6)
C15 C16 1.500(8)
C15 H15A 0.9900
C15 H15B 0.9900
C16 H16A 0.9800
C16 H16B 0.9800
C16 H16C 0.9800
C17 C22 1.400(6)
C17 C18 1.406(6)
C17 P1 1.815(4)
C18 C19 1.382(6)
C18 H18 0.9500
C19 C20 1.376(7)
C19 H19 0.9500
C20 C21 1.371(7)
C20 H20 0.9500
C21 C22 1.391(6)
C21 H21 0.9500
C22 H22 0.9500
C23 C28 1.393(6)
C23 C24 1.396(6)
C23 P1 1.821(4)
C24 C25 1.379(6)
C24 H24 0.9500
C25 C26 1.374(7)
C25 H25 0.9500
C26 C27 1.387(7)
C26 H26 0.9500
C27 C28 1.385(6)
C27 H27 0.9500
C28 H28 0.9500
C29 C34 1.392(6)
C29 C30 1.397(6)
C29 P1 1.823(4)
C30 C31 1.367(6)
C30 H30 0.9500
C31 C32 1.389(7)
C31 H31 0.9500
C32 C33 1.371(7)
C32 H32 0.9500
C33 C34 1.390(6)
C33 H33 0.9500
C34 H34 0.9500
C35 H35A 0.9900
C35 H35B 0.9900
C36 H36A 0.9900
C36 H36B 0.9900
P2 F4 1.43(2)
P2 F10 1.46(3)
P2 F1 1.51(3)
P2 F5 1.53(3)
P2 F8 1.548(18)
P2 F12 1.59(4)
P2 F6 1.58(5)
P2 F7 1.58(3)
P2 F11 1.626(19)
P2 F3 1.68(2)
P2 F2 1.68(2)
P2 F9 1.726(16)
B1 N7 1.533(6)
B1 N1 1.533(6)
B1 N4 1.546(6)
N1 N2 1.389(4)
N4 N5 1.383(5)
N7 N8 1.389(5)

loop_
_geom_torsion_atom_site_label_1
_geom_torsion_atom_site_label_2
_geom_torsion_atom_site_label_3
_geom_torsion_atom_site_label_4
_geom_torsion
C1 Rh1 S1 C2 66.2(2)
B1 Rh1 S1 C2 -21.4(2)
S3 Rh1 S1 C2 17.9(3)
S2 Rh1 S1 C2 -108.96(16)
P1 Rh1 S1 C2 161.91(16)
B1 Rh1 S2 C7 1.1(2)
S3 Rh1 S2 C7 -83.08(16)
S1 Rh1 S2 C7 85.07(16)
P1 Rh1 S2 C7 -179.84(16)
C1 Rh1 S3 C12 -70.2(2)
B1 Rh1 S3 C12 17.4(2)
S2 Rh1 S3 C12 104.94(16)
S1 Rh1 S3 C12 -21.9(3)
P1 Rh1 S3 C12 -165.83(16)
Rh1 S1 C2 N1 16.8(4)
Rh1 S1 C2 N3 -164.7(4)
Rh1 S2 C7 N4 -3.8(4)
Rh1 S2 C7 N6 178.2(4)
Rh1 S3 C12 N7 -11.5(4)
Rh1 S3 C12 N9 171.7(4)
C22 C17 C18 C19 1.2(7)
P1 C17 C18 C19 -179.7(4)
C17 C18 C19 C20 -1.6(7)
C18 C19 C20 C21 0.8(7)
C19 C20 C21 C22 0.4(8)
C20 C21 C22 C17 -0.8(7)
C18 C17 C22 C21 0.0(7)
P1 C17 C22 C21 -179.0(4)
C28 C23 C24 C25 -0.9(7)
P1 C23 C24 C25 -177.8(4)
C23 C24 C25 C26 0.0(7)
C24 C25 C26 C27 0.8(8)
C25 C26 C27 C28 -0.6(8)
C26 C27 C28 C23 -0.4(7)
C24 C23 C28 C27 1.1(7)
P1 C23 C28 C27 177.8(4)
C34 C29 C30 C31 2.1(6)
P1 C29 C30 C31 178.2(3)
C29 C30 C31 C32 -1.7(7)
C30 C31 C32 C33 -0.1(7)
C31 C32 C33 C34 1.4(7)
C32 C33 C34 C29 -0.9(7)
C30 C29 C34 C33 -0.8(6)
P1 C29 C34 C33 -176.6(3)
C22 C17 P1 C23 0.8(4)
C18 C17 P1 C23 -178.2(4)
C22 C17 P1 C29 -107.9(4)
C18 C17 P1 C29 73.1(4)
C22 C17 P1 Rh1 129.1(3)
C18 C17 P1 Rh1 -49.9(4)
C28 C23 P1 C17 -88.8(4)
C24 C23 P1 C17 87.9(4)
C28 C23 P1 C29 21.7(4)
C24 C23 P1 C29 -161.6(3)
C28 C23 P1 Rh1 143.1(3)
C24 C23 P1 Rh1 -40.1(4)
C34 C29 P1 C17 -18.0(4)
C30 C29 P1 C17 166.2(3)
C34 C29 P1 C23 -126.3(4)
C30 C29 P1 C23 57.9(4)
C34 C29 P1 Rh1 108.4(3)
C30 C29 P1 Rh1 -67.4(3)
C1 Rh1 P1 C17 144.1(2)
S3 Rh1 P1 C17 -129.65(17)
S2 Rh1 P1 C17 -35.48(17)
S1 Rh1 P1 C17 59.05(17)
C1 Rh1 P1 C23 -94.5(2)
S3 Rh1 P1 C23 -8.19(16)
S2 Rh1 P1 C23 85.98(16)
S1 Rh1 P1 C23 -179.49(16)
C1 Rh1 P1 C29 23.4(2)
S3 Rh1 P1 C29 109.65(15)
S2 Rh1 P1 C29 -156.18(15)
S1 Rh1 P1 C29 -61.65(15)
C1 Rh1 B1 N7 63.2(3)
S3 Rh1 B1 N7 -22.6(3)
S2 Rh1 B1 N7 -117.1(3)
S1 Rh1 B1 N7 148.0(3)
C1 Rh1 B1 N1 -59.4(3)
S3 Rh1 B1 N1 -145.2(3)
S2 Rh1 B1 N1 120.3(3)
S1 Rh1 B1 N1 25.4(3)
C1 Rh1 B1 N4 -178.8(3)
S3 Rh1 B1 N4 95.3(3)
S2 Rh1 B1 N4 0.8(3)
S1 Rh1 B1 N4 -94.0(3)
N3 C2 N1 N2 -0.8(5)
S1 C2 N1 N2 178.0(3)
N3 C2 N1 B1 -176.0(4)
S1 C2 N1 B1 2.9(6)
N7 B1 N1 C2 -144.2(4)
N4 B1 N1 C2 93.4(5)
Rh1 B1 N1 C2 -24.0(5)
N7 B1 N1 N2 41.7(6)
N4 B1 N1 N2 -80.7(5)
Rh1 B1 N1 N2 161.9(3)
N1 C2 N3 C3 0.4(5)
S1 C2 N3 C3 -178.4(4)
N1 C2 N3 C5 -176.2(4)
S1 C2 N3 C5 5.0(7)
N2 C3 N3 C2 0.2(5)
C4 C3 N3 C2 -179.1(4)
N2 C3 N3 C5 176.7(4)
C4 C3 N3 C5 -2.6(7)
C6 C5 N3 C2 -94.3(5)
C6 C5 N3 C3 89.9(6)
N3 C3 N2 N1 -0.7(5)
C4 C3 N2 N1 178.7(4)
C2 N1 N2 C3 1.0(5)
B1 N1 N2 C3 175.6(4)
N6 C7 N4 N5 0.3(5)
S2 C7 N4 N5 -178.0(3)
N6 C7 N4 B1 -176.1(4)
S2 C7 N4 B1 5.5(6)
N7 B1 N4 C7 114.2(4)
N1 B1 N4 C7 -121.3(4)
Rh1 B1 N4 C7 -3.6(5)
N7 B1 N4 N5 -61.7(5)
N1 B1 N4 N5 62.8(5)
Rh1 B1 N4 N5 -179.5(3)
N4 C7 N6 C8 0.7(5)
S2 C7 N6 C8 179.0(4)
N4 C7 N6 C10 174.3(4)
S2 C7 N6 C10 -7.4(7)
N5 C8 N6 C7 -1.6(5)
C9 C8 N6 C7 -179.5(4)
N5 C8 N6 C10 -175.0(4)
C9 C8 N6 C10 7.1(7)
C11 C10 N6 C7 -90.1(6)
C11 C10 N6 C8 82.1(6)
N6 C8 N5 N4 1.8(5)
C9 C8 N5 N4 179.6(4)
C7 N4 N5 C8 -1.3(5)
B1 N4 N5 C8 175.1(4)
N9 C12 N7 N8 1.7(5)
S3 C12 N7 N8 -175.6(3)
N9 C12 N7 B1 170.7(4)
S3 C12 N7 B1 -6.6(6)
N1 B1 N7 C12 143.0(4)
N4 B1 N7 C12 -93.7(4)
Rh1 B1 N7 C12 23.3(5)
N1 B1 N7 N8 -50.2(6)
N4 B1 N7 N8 73.1(5)
Rh1 B1 N7 N8 -169.9(3)
N7 C12 N9 C13 -1.2(5)
S3 C12 N9 C13 176.0(4)
N7 C12 N9 C15 175.2(4)
S3 C12 N9 C15 -7.6(7)
N8 C13 N9 C12 0.2(5)
C14 C13 N9 C12 -179.5(4)
N8 C13 N9 C15 -176.1(5)
C14 C13 N9 C15 4.3(8)
C16 C15 N9 C12 -84.0(6)
C16 C15 N9 C13 91.5(6)
N9 C13 N8 N7 0.8(5)
C14 C13 N8 N7 -179.5(4)
C12 N7 N8 C13 -1.6(5)
B1 N7 N8 C13 -169.4(4)
